data_1503434
loop_
_publ_author_name
'Wu, Yihua'
'Yao, Weijun'
'Pan, Lianjie'
'Zhang, Yiping'
'Ma, Cheng'

_publ_section_title
;
 N-heterocyclic carbene catalyzed transformations of 3-halopropenals to
 the equivalents of beta-acylvinyl anions.
;
_journal_issue 3
_journal_name_full 'Organic letters'
_journal_page_first 640
_journal_page_last 643
_journal_paper_doi 10.1021/ol902961y
_journal_volume 12
_journal_year 2010
_chemical_formula_moiety 'C20 H15 F O4 '
_chemical_formula_sum 'C20 H15 F O4'
_chemical_formula_weight 338.33
_space_group_IT_number 2
_symmetry_cell_setting triclinic
_symmetry_Int_Tables_number 2
_symmetry_space_group_name_Hall '-P 1'
_symmetry_space_group_name_H-M 'P -1'
_cell_angle_alpha 93.237(3)
_cell_angle_beta 90.240(3)
_cell_angle_gamma 102.451(4)
_cell_formula_units_Z 2
_cell_length_a 6.4007(4)
_cell_length_b 8.3512(7)
_cell_length_c 15.9954(14)
_cell_measurement_reflns_used 4052
_cell_measurement_temperature 296(1)
_cell_measurement_theta_max 27.4
_cell_measurement_theta_min 3.5
_cell_volume 833.45(11)
_computing_cell_refinement PROCESS-AUTO
_computing_data_collection PROCESS-AUTO
_computing_data_reduction CrystalStructure
_computing_molecular_graphics ORTEP-3
_computing_publication_material 'CrystalStructure 3.7.0'
_computing_structure_refinement SHELXL
_computing_structure_solution SIR97
_diffrn_ambient_temperature 296(1)
_diffrn_detector_area_resol_mean 10.00
_diffrn_measured_fraction_theta_full 0.988
_diffrn_measured_fraction_theta_max 0.988
_diffrn_measurement_device_type 'Rigaku RAXIS-RAPID'
_diffrn_measurement_method \w
_diffrn_radiation_type 'Mo K\a'
_diffrn_radiation_wavelength 0.71075
_diffrn_reflns_av_R_equivalents 0.025
_diffrn_reflns_limit_h_max 7
_diffrn_reflns_limit_h_min -8
_diffrn_reflns_limit_k_max 10
_diffrn_reflns_limit_k_min -10
_diffrn_reflns_limit_l_max 20
_diffrn_reflns_limit_l_min -20
_diffrn_reflns_number 8034
_diffrn_reflns_theta_full 27.45
_diffrn_reflns_theta_max 27.45
_exptl_absorpt_coefficient_mu 0.101
_exptl_absorpt_correction_T_max 0.990
_exptl_absorpt_correction_T_min 0.925
_exptl_absorpt_correction_type multi-scan
_exptl_absorpt_process_details
;
    Higashi, T. (1995). Program for Absorption Correction.
    Rigaku Corporation, Tokyo, Japan.
;
_exptl_crystal_colour colorless
_exptl_crystal_density_diffrn 1.348
_exptl_crystal_density_method 'not measured'
_exptl_crystal_description platelet
_exptl_crystal_F_000 352.00
_exptl_crystal_size_max 0.52
_exptl_crystal_size_mid 0.44
_exptl_crystal_size_min 0.10
_refine_diff_density_max 0.34
_refine_diff_density_min -0.31
_refine_ls_extinction_method none
_refine_ls_goodness_of_fit_ref 1.000
_refine_ls_hydrogen_treatment constr
_refine_ls_number_parameters 212
_refine_ls_number_reflns 3766
_refine_ls_R_factor_gt 0.0729
_refine_ls_shift/su_max 0.0000
_refine_ls_structure_factor_coef Fsqd
_refine_ls_weighting_details 'w = 1/[\s^2^(Fo^2^)+(0.0200P)^2^+2.0000P] where P=(Fo^2^+2Fc^2^)/3'
_refine_ls_weighting_scheme calc
_refine_ls_wR_factor_ref 0.1837
_reflns_number_gt 2396
_reflns_number_total 3766
_reflns_threshold_expression F^2^>2.0\s(F^2^)
_cod_data_source_file ol902961y_si_002.cif
_cod_data_source_block '_668'
_cod_original_formula_sum 'C20 H15 F O4 '
_cod_database_code 1503434

loop_
_symmetry_equiv_pos_site_id
_symmetry_equiv_pos_as_xyz
1 +X,+Y,+Z
2 -X,-Y,-Z

loop_
_atom_site_label
_atom_site_type_symbol
_atom_site_fract_x
_atom_site_fract_y
_atom_site_fract_z
_atom_site_U_iso_or_equiv
_atom_site_adp_type
_atom_site_occupancy
_atom_site_symmetry_multiplicity
_atom_site_calc_flag
_atom_site_refinement_flags
F1 F -0.0439(6) 0.9145(4) 0.63910(18) 0.1161(12) Uani 1.00 1 d .
O1 O -0.1717(4) 0.3077(4) 0.09165(19) 0.0781(9) Uani 1.00 1 d .
O2 O 0.0512(3) 0.3478(2) 0.20278(14) 0.0481(6) Uani 1.00 1 d .
O3 O 0.3664(4) 0.1927(3) 0.19686(18) 0.0636(7) Uani 1.00 1 d .
O4 O 0.5260(4) 0.3526(3) 0.30585(17) 0.0631(7) Uani 1.00 1 d .
C1 C 0.2616(5) 0.4448(4) 0.2255(2) 0.0407(7) Uani 1.00 1 d .
C2 C 0.3345(5) 0.5343(4) 0.1468(2) 0.0415(7) Uani 1.00 1 d .
C3 C 0.1809(6) 0.4890(5) 0.0893(2) 0.0565(10) Uani 1.00 1 d .
C4 C 0.0001(6) 0.3748(5) 0.1224(2) 0.0564(9) Uani 1.00 1 d .
C5 C 0.5370(5) 0.6525(4) 0.1381(2) 0.0435(7) Uani 1.00 1 d .
C6 C 0.5714(7) 0.7372(5) 0.0653(2) 0.0671(12) Uani 1.00 1 d .
C7 C 0.7638(8) 0.8496(6) 0.0556(2) 0.0898(17) Uani 1.00 1 d .
C8 C 0.9170(7) 0.8851(5) 0.1179(3) 0.0742(13) Uani 1.00 1 d .
C9 C 0.8865(6) 0.8031(5) 0.1893(2) 0.0642(11) Uani 1.00 1 d .
C10 C 0.6977(6) 0.6871(4) 0.1994(2) 0.0573(10) Uani 1.00 1 d .
C11 C 0.3994(5) 0.3260(4) 0.2487(2) 0.0445(8) Uani 1.00 1 d .
C12 C 0.4912(8) 0.0714(5) 0.2155(3) 0.0853(15) Uani 1.00 1 d .
C13 C 0.2427(5) 0.5582(4) 0.3008(2) 0.0471(8) Uani 1.00 1 d .
C14 C 0.0649(5) 0.5573(4) 0.3430(2) 0.0469(8) Uani 1.00 1 d .
C15 C 0.0430(6) 0.6587(4) 0.4191(2) 0.0483(8) Uani 1.00 1 d .
C16 C 0.2132(7) 0.7599(5) 0.4621(2) 0.0681(11) Uani 1.00 1 d .
C17 C 0.1898(8) 0.8460(6) 0.5358(2) 0.0784(13) Uani 1.00 1 d .
C18 C -0.0109(10) 0.8309(5) 0.5653(2) 0.0782(14) Uani 1.00 1 d .
C19 C -0.1897(8) 0.7351(6) 0.5263(2) 0.0739(13) Uani 1.00 1 d .
C20 C -0.1579(7) 0.6480(5) 0.4526(2) 0.0604(10) Uani 1.00 1 d .
H3 H 0.1875 0.5252 0.0353 0.068 Uiso 1.00 1 c R
H6 H 0.4666 0.7189 0.0232 0.081 Uiso 1.00 1 c R
H7 H 0.7888 0.9018 0.0057 0.108 Uiso 1.00 1 c R
H8 H 1.0410 0.9648 0.1113 0.089 Uiso 1.00 1 c R
H9 H 0.9913 0.8244 0.2313 0.077 Uiso 1.00 1 c R
H10 H 0.6786 0.6312 0.2484 0.069 Uiso 1.00 1 c R
H13 H 0.3652 0.6343 0.3189 0.057 Uiso 1.00 1 c R
H14 H -0.0583 0.4852 0.3224 0.056 Uiso 1.00 1 c R
H16 H 0.3494 0.7701 0.4402 0.082 Uiso 1.00 1 c R
H17 H 0.3071 0.9120 0.5643 0.094 Uiso 1.00 1 c R
H19 H -0.3255 0.7288 0.5480 0.089 Uiso 1.00 1 c R
H20 H -0.2753 0.5803 0.4250 0.073 Uiso 1.00 1 c R
H121 H 0.6409 0.1193 0.2111 0.102 Uiso 1.00 1 c R
H122 H 0.4528 -0.0220 0.1763 0.102 Uiso 1.00 1 c R
H123 H 0.4619 0.0371 0.2713 0.102 Uiso 1.00 1 c R

loop_
_atom_site_aniso_label
_atom_site_aniso_U_11
_atom_site_aniso_U_22
_atom_site_aniso_U_33
_atom_site_aniso_U_12
_atom_site_aniso_U_13
_atom_site_aniso_U_23
F1 0.187(3) 0.108(2) 0.0607(17) 0.054(2) 0.0124(19) -0.0201(16)
O1 0.0578(18) 0.093(2) 0.0716(19) -0.0122(16) -0.0235(15) 0.0177(17)
O2 0.0411(13) 0.0520(14) 0.0480(13) 0.0018(11) -0.0036(10) 0.0079(11)
O3 0.0657(18) 0.0530(16) 0.0738(19) 0.0199(14) -0.0082(14) -0.0083(14)
O4 0.0626(17) 0.0673(18) 0.0615(17) 0.0180(14) -0.0197(14) 0.0085(14)
C1 0.0347(16) 0.0440(18) 0.0423(17) 0.0060(14) -0.0013(13) 0.0030(14)
C2 0.0421(18) 0.0430(18) 0.0419(18) 0.0141(15) 0.0036(14) 0.0051(14)
C3 0.053(2) 0.067(2) 0.045(2) 0.0029(19) -0.0078(17) 0.0123(18)
C4 0.055(2) 0.061(2) 0.051(2) 0.0065(19) -0.0075(18) 0.0119(18)
C5 0.0474(19) 0.0396(18) 0.0439(18) 0.0104(15) 0.0054(15) 0.0022(14)
C6 0.074(2) 0.071(2) 0.046(2) -0.009(2) -0.002(2) 0.011(2)
C7 0.094(3) 0.098(3) 0.059(2) -0.025(3) 0.005(2) 0.029(2)
C8 0.057(2) 0.075(3) 0.081(3) -0.009(2) 0.010(2) 0.016(2)
C9 0.045(2) 0.064(2) 0.080(2) 0.0016(19) -0.005(2) 0.015(2)
C10 0.053(2) 0.054(2) 0.062(2) 0.0009(18) -0.0069(18) 0.0218(19)
C11 0.0411(18) 0.0456(19) 0.0465(19) 0.0060(15) 0.0072(15) 0.0131(16)
C12 0.085(3) 0.058(2) 0.120(4) 0.034(2) 0.002(3) -0.002(2)
C13 0.048(2) 0.047(2) 0.0444(19) 0.0063(16) -0.0063(16) 0.0043(15)
C14 0.0453(19) 0.053(2) 0.0450(19) 0.0170(16) -0.0017(15) 0.0049(16)
C15 0.055(2) 0.051(2) 0.0439(19) 0.0221(18) 0.0001(16) 0.0083(16)
C16 0.067(2) 0.073(2) 0.065(2) 0.019(2) -0.004(2) -0.007(2)
C17 0.086(3) 0.080(3) 0.069(3) 0.023(2) -0.005(2) -0.014(2)
C18 0.134(4) 0.066(2) 0.044(2) 0.044(3) 0.000(2) 0.001(2)
C19 0.095(3) 0.086(3) 0.051(2) 0.040(2) 0.016(2) 0.013(2)
C20 0.070(2) 0.069(2) 0.048(2) 0.025(2) 0.0049(19) 0.0108(19)

loop_
_atom_type_symbol
_atom_type_description
_atom_type_scat_dispersion_real
_atom_type_scat_dispersion_imag
_atom_type_scat_source
C C 0.003 0.002
;
International Tables for Crystallography
(1992, Vol. C, Tables 4.2.6.8 and 6.1.1.4)
;
H H 0.000 0.000
;
International Tables for Crystallography
(1992, Vol. C, Table 6.1.1.4)
;
O O 0.011 0.006
;
International Tables for Crystallography
(1992, Vol. C, Tables 4.2.6.8 and 6.1.1.4)
;
F F 0.017 0.010
;
International Tables for Crystallography
(1992, Vol. C, Tables 4.2.6.8 and 6.1.1.4)
;

loop_
_geom_angle_atom_site_label_1
_geom_angle_atom_site_label_2
_geom_angle_atom_site_label_3
_geom_angle
C1 O2 C4 109.8(2)
C11 O3 C12 115.4(3)
O2 C1 C2 103.9(2)
O2 C1 C11 107.2(2)
O2 C1 C13 108.8(2)
C2 C1 C11 113.4(2)
C2 C1 C13 113.8(2)
C11 C1 C13 109.3(2)
C1 C2 C3 107.9(2)
C1 C2 C5 125.5(2)
C3 C2 C5 126.6(3)
C2 C3 C4 110.5(3)
O1 C4 O2 120.4(3)
O1 C4 C3 131.7(3)
O2 C4 C3 107.8(3)
C2 C5 C6 118.7(3)
C2 C5 C10 123.6(3)
C6 C5 C10 117.7(3)
C5 C6 C7 119.5(3)
C6 C7 C8 121.7(4)
C7 C8 C9 119.5(4)
C8 C9 C10 119.8(3)
C5 C10 C9 121.8(3)
O3 C11 O4 124.5(3)
O3 C11 C1 112.0(2)
O4 C11 C1 123.5(3)
C1 C13 C14 125.0(3)
C13 C14 C15 126.5(3)
C14 C15 C16 123.9(3)
C14 C15 C20 118.8(3)
C16 C15 C20 117.2(3)
C15 C16 C17 122.8(4)
C16 C17 C18 117.2(4)
F1 C18 C17 119.8(4)
F1 C18 C19 116.2(5)
C17 C18 C19 124.0(4)
C18 C19 C20 116.8(4)
C15 C20 C19 122.0(3)
C2 C3 H3 124.7
C4 C3 H3 124.7
C5 C6 H6 120.2
C7 C6 H6 120.2
C6 C7 H7 119.2
C8 C7 H7 119.2
C7 C8 H8 120.2
C9 C8 H8 120.2
C8 C9 H9 120.1
C10 C9 H9 120.1
C5 C10 H10 119.1
C9 C10 H10 119.1
O3 C12 H121 109.5
O3 C12 H122 109.5
O3 C12 H123 109.5
H121 C12 H122 109.5
H121 C12 H123 109.5
H122 C12 H123 109.5
C1 C13 H13 117.5
C14 C13 H13 117.5
C13 C14 H14 116.7
C15 C14 H14 116.7
C15 C16 H16 118.6
C17 C16 H16 118.6
C16 C17 H17 121.4
C18 C17 H17 121.4
C18 C19 H19 121.6
C20 C19 H19 121.6
C15 C20 H20 119.0
C19 C20 H20 119.0

loop_
_geom_bond_atom_site_label_1
_geom_bond_atom_site_label_2
_geom_bond_distance
F1 C18 1.377(5)
O1 C4 1.210(4)
O2 C1 1.447(3)
O2 C4 1.368(4)
O3 C11 1.328(4)
O3 C12 1.461(6)
O4 C11 1.198(4)
C1 C2 1.523(4)
C1 C11 1.523(5)
C1 C13 1.512(4)
C2 C3 1.322(4)
C2 C5 1.462(4)
C3 C4 1.455(5)
C5 C6 1.391(5)
C5 C10 1.390(5)
C6 C7 1.393(6)
C7 C8 1.369(6)
C8 C9 1.359(6)
C9 C10 1.393(5)
C13 C14 1.325(5)
C14 C15 1.467(5)
C15 C16 1.380(5)
C15 C20 1.382(5)
C16 C17 1.371(6)
C17 C18 1.353(8)
C18 C19 1.372(7)
C19 C20 1.389(6)
C3 H3 0.930
C6 H6 0.930
C7 H7 0.930
C8 H8 0.930
C9 H9 0.930
C10 H10 0.930
C12 H121 0.960
C12 H122 0.960
C12 H123 0.960
C13 H13 0.930
C14 H14 0.930
C16 H16 0.930
C17 H17 0.930
C19 H19 0.930
C20 H20 0.930

loop_
_geom_torsion_atom_site_label_1
_geom_torsion_atom_site_label_2
_geom_torsion_atom_site_label_3
_geom_torsion_atom_site_label_4
_geom_torsion
C1 O2 C4 O1 -178.5(3)
C1 O2 C4 C3 1.3(4)
C4 O2 C1 C2 -0.7(3)
C4 O2 C1 C11 -121.1(3)
C4 O2 C1 C13 120.8(3)
C12 O3 C11 O4 2.4(5)
C12 O3 C11 C1 -179.4(3)
O2 C1 C2 C3 -0.3(4)
O2 C1 C2 C5 178.3(3)
O2 C1 C11 O3 41.5(3)
O2 C1 C11 O4 -140.2(3)
O2 C1 C13 C14 5.4(5)
C2 C1 C11 O3 -72.6(3)
C2 C1 C11 O4 105.7(3)
C11 C1 C2 C3 115.8(3)
C11 C1 C2 C5 -65.6(4)
C2 C1 C13 C14 120.7(4)
C13 C1 C2 C3 -118.5(3)
C13 C1 C2 C5 60.1(4)
C11 C1 C13 C14 -111.4(4)
C13 C1 C11 O3 159.3(2)
C13 C1 C11 O4 -22.4(4)
C1 C2 C3 C4 1.1(4)
C1 C2 C5 C6 -173.3(3)
C1 C2 C5 C10 5.8(5)
C3 C2 C5 C6 5.0(6)
C3 C2 C5 C10 -175.9(4)
C5 C2 C3 C4 -177.5(3)
C2 C3 C4 O1 178.2(4)
C2 C3 C4 O2 -1.6(4)
C2 C5 C6 C7 -179.7(4)
C2 C5 C10 C9 -178.6(3)
C6 C5 C10 C9 0.5(6)
C10 C5 C6 C7 1.2(6)
C5 C6 C7 C8 -3.2(7)
C6 C7 C8 C9 3.4(8)
C7 C8 C9 C10 -1.7(7)
C8 C9 C10 C5 -0.3(6)
C1 C13 C14 C15 176.3(3)
C13 C14 C15 C16 -6.5(6)
C13 C14 C15 C20 176.6(4)
C14 C15 C16 C17 -176.0(4)
C14 C15 C20 C19 177.3(4)
C16 C15 C20 C19 0.2(5)
C20 C15 C16 C17 0.9(6)
C15 C16 C17 C18 -1.1(7)
C16 C17 C18 F1 180.0(3)
C16 C17 C18 C19 0.2(6)
F1 C18 C19 C20 -178.9(4)
C17 C18 C19 C20 0.8(8)
C18 C19 C20 C15 -1.1(7)
